data_2007585
loop_
_publ_author_name
'Yaakoubi, Arbia'
'Jouini, Tahar'

_publ_section_title
;
 Na~4~TiAs~2~O~9~
;
_journal_issue 9
_journal_name_full 'Acta Crystallographica Section C'
_journal_page_first 1200
_journal_page_last 1202
_journal_paper_doi 10.1107/S010827019701994X
_journal_volume 54
_journal_year 1998
_chemical_formula_iupac 'Na4 Ti As2 O9'
_chemical_formula_moiety 'As2 Na4 O9 Ti'
_chemical_formula_structural 'Na4 Ti As2 O9'
_chemical_formula_sum 'As2 Na4 O9 Ti'
_chemical_formula_weight 433.70
_chemical_name_systematic
;
 Titano nonaoxodiars\'eniate de t\'etrasodium
;
_space_group_IT_number 12
_symmetry_cell_setting monoclinic
_symmetry_space_group_name_Hall '-C 2y'
_symmetry_space_group_name_H-M 'C 1 2/m 1'
_audit_creation_method SHELXL
_cell_angle_alpha 90.00
_cell_angle_beta 90.290(10)
_cell_angle_gamma 90.00
_cell_formula_units_Z 4
_cell_length_a 15.883(2)
_cell_length_b 7.2330(10)
_cell_length_c 7.7180(10)
_cell_measurement_reflns_used 27
_cell_measurement_temperature 293(2)
_cell_measurement_theta_max 14
_cell_measurement_theta_min 7
_cell_volume 886.6(2)
_computing_cell_refinement 'CAD-4 EXPRESS'
_computing_data_collection 'CAD-4 EXPRESS (Enraf-Nonius, 1992)'
_computing_data_reduction 'MolEN (Fair, 1990)'
_computing_publication_material SHELXL93
_computing_structure_refinement 'SHELXL93 (Sheldrick, 1993)'
_computing_structure_solution 'SHELXS86 (Sheldrick, 1990)'
_diffrn_ambient_temperature 293(2)
_diffrn_measurement_device 'Enraf-Nonius CAD-4'
_diffrn_measurement_method \w--2\q
_diffrn_radiation_monochromator graphite
_diffrn_radiation_source 'fine-focus sealed tube'
_diffrn_radiation_type MoK\a
_diffrn_radiation_wavelength 0.71069
_diffrn_reflns_av_R_equivalents 0.037
_diffrn_reflns_av_sigmaI/netI 0.060
_diffrn_reflns_limit_h_max 20
_diffrn_reflns_limit_h_min -20
_diffrn_reflns_limit_k_max 9
_diffrn_reflns_limit_k_min 0
_diffrn_reflns_limit_l_max 1
_diffrn_reflns_limit_l_min -9
_diffrn_reflns_number 1232
_diffrn_reflns_theta_max 26.97
_diffrn_reflns_theta_min 2.56
_diffrn_standards_decay_% 2.2
_diffrn_standards_interval_time 75
_diffrn_standards_number 1
_exptl_absorpt_coefficient_mu 8.597
_exptl_absorpt_correction_T_max 0.746
_exptl_absorpt_correction_T_min 0.630
_exptl_absorpt_correction_type 'empirical via \y scans (North et al., 1968)'
_exptl_crystal_colour incolore
_exptl_crystal_density_diffrn 3.249
_exptl_crystal_density_method 'non mesur\'ee'
_exptl_crystal_description plaquette
_exptl_crystal_F_000 816
_exptl_crystal_size_max 0.108
_exptl_crystal_size_mid 0.036
_exptl_crystal_size_min 0.018
_refine_diff_density_max 1.469
_refine_diff_density_min -1.206
_refine_ls_extinction_coef 0.0010(3)
_refine_ls_extinction_method SHELXL93
_refine_ls_goodness_of_fit_all 1.154
_refine_ls_goodness_of_fit_obs 1.135
_refine_ls_hydrogen_treatment none
_refine_ls_matrix_type full
_refine_ls_number_parameters 91
_refine_ls_number_reflns 1043
_refine_ls_number_restraints 0
_refine_ls_restrained_S_all 1.154
_refine_ls_restrained_S_obs 1.135
_refine_ls_R_factor_all 0.077
_refine_ls_R_factor_obs .036
_refine_ls_shift/esd_max 0.001
_refine_ls_shift/esd_mean 0.000
_refine_ls_structure_factor_coef Fsqd
_refine_ls_weighting_details 'w = 1/[\s^2^(F~o~^2^)+(0.0265P)^2^+9.9155P] where P = (F~o~^2^+2Fc^2^)/3'
_refine_ls_weighting_scheme calc
_refine_ls_wR_factor_all 0.097
_refine_ls_wR_factor_obs .076
_reflns_number_observed 694
_reflns_number_total 1043
_reflns_observed_criterion I>2\s(I)
_cod_data_source_file br1184.cif
_cod_data_source_block I
_cod_depositor_comments
;
The following automatic conversions were performed:

'_refine_ls_weighting_scheme' value 'calc w =
1/[\s^2^(F~o~^2^)+(0.0265P)^2^+9.9155P] where P = (F~o~^2^+2Fc^2^)/3'
was changed to 'calc'. New tag '_refine_ls_weighting_details' was
created. The value of the new tag was set to 'w =
1/[\s^2^(F~o~^2^)+(0.0265P)^2^+9.9155P] where P =
(F~o~^2^+2Fc^2^)/3'.

Automatic conversion script
Id: cif_fix_values 3143 2015-03-26 13:38:13Z robertas 
;
_cod_original_sg_symbol_H-M 'C 2/m'
_cod_database_code 2007585

loop_
_symmetry_equiv_pos_as_xyz
'x, y, z'
'-x, y, -z'
'x+1/2, y+1/2, z'
'-x+1/2, y+1/2, -z'
'-x, -y, -z'
'x, -y, z'
'-x+1/2, -y+1/2, -z'
'x+1/2, -y+1/2, z'

loop_
_atom_site_aniso_label
_atom_site_aniso_U_11
_atom_site_aniso_U_22
_atom_site_aniso_U_33
_atom_site_aniso_U_12
_atom_site_aniso_U_13
_atom_site_aniso_U_23
As1 .0070(5) .0065(5) .0105(6) .000 -.0009(4) .000
As2 .0053(5) .0061(6) .0095(5) .000 -.0004(4) .000
Ti .0043(7) .026(2) .0116(8) .0005(7) -.0003(6) -.0093(8)
Na1 .016(2) .017(2) .019(2) .002(2) .003(2) .008(2)
Na2 .016(2) .009(2) .019(2) .000 -.004(2) .000
Na3 .015(2) .017(2) .018(2) .000 .000(2) .000
Na4 .013(2) .018(2) .014(2) .000 .002(2) .000
O1 .007(3) .012(4) .028(4) .000 .008(3) .000
O2 .014(3) .017(4) .014(3) .000 -.005(3) .000
O3 .006(3) .021(4) .020(4) .000 .000(3) .000
O4 .013(3) .018(4) .015(4) .000 .002(3) .000
O5 .013(3) .004(3) .010(3) .000 .000(3) .000
O6 .011(2) .007(2) .012(2) -.005(2) -.003(2) -.002(2)
O7 .011(2) .008(2) .015(2) -.001(2) .004(2) -.003(2)

loop_
_atom_site_label
_atom_site_fract_x
_atom_site_fract_y
_atom_site_fract_z
_atom_site_U_iso_or_equiv
_atom_site_thermal_displace_type
_atom_site_calc_flag
_atom_site_refinement_flags
_atom_site_occupancy
_atom_site_disorder_group
_atom_site_type_symbol
As1 .12947(6) 0 .7238(2) .0080(3) Uani d S 1 . As
As2 .38750(6) 0 .7604(2) .0070(3) Uani d S 1 . As
Ti .2500 .2500 0 .0139(4) Uani d S 1 . Ti
Na1 .2500 .2500 .5000 .0174(9) Uani d S 1 . Na
Na2 0 -.2539(5) 1 .0148(8) Uani d S 1 . Na
Na3 .1057(3) 0 .2400(5) .0167(9) Uani d S 1 . Na
Na4 .6249(2) 0 .7194(5) .0149(9) Uani d S 1 . Na
O1 .0357(4) 0 .8164(9) .016(2) Uani d S 1 . O
O2 .1404(4) 0 .5110(9) .015(2) Uani d S 1 . O
O3 .4914(4) 0 .7833(9) .015(2) Uani d S 1 . O
O4 .3446(4) 0 .5648(9) .015(2) Uani d S 1 . O
O5 .2412(4) 0 .0784(8) .009(2) Uani d S 1 . O
O6 .1817(3) .1954(6) .7901(6) .0100(9) Uani d . 1 . O
O7 .3558(3) .1930(7) .8707(6) .0110(10) Uani d . 1 . O

loop_
_atom_type_symbol
_atom_type_description
_atom_type_scat_dispersion_real
_atom_type_scat_dispersion_imag
_atom_type_scat_source
Na Na 0.0362 0.0249 'International Tables Vol C Tables 4.2.6.8 and 6.1.1.4'
Ti Ti 0.2776 0.4457 'International Tables Vol C Tables 4.2.6.8 and 6.1.1.4'
As As 0.0499 2.0058 'International Tables Vol C Tables 4.2.6.8 and 6.1.1.4'
O O 0.0106 0.0060 'International Tables Vol C Tables 4.2.6.8 and 6.1.1.4'

loop_
_geom_angle_atom_site_label_1
_geom_angle_atom_site_label_2
_geom_angle_atom_site_label_3
_geom_angle_site_symmetry_1
_geom_angle_site_symmetry_3
_geom_angle
_geom_angle_publ_flag
O2 As1 O1 . . 121.9(3) y
O2 As1 O6 . . 104.1(2) y
O1 As1 O6 . . 107.8(2) y
O2 As1 O6 . 6 104.1(2) y
O1 As1 O6 . 6 107.8(2) y
O6 As1 O6 . 6 111.0(3) y
O4 As2 O3 . . 120.2(3) y
O4 As2 O7 . . 109.5(2) y
O3 As2 O7 . . 104.0(2) y
O4 As2 O7 . 6 109.5(2) y
O3 As2 O7 . 6 104.0(2) y
O7 As2 O7 . 6 109.2(3) y
O5 Ti O5 7 . 180.0 y
O5 Ti O6 7 7_556 91.7(2) y
O5 Ti O6 . 7_556 88.3(2) y
O5 Ti O6 7 1_554 88.3(2) y
O5 Ti O6 . 1_554 91.7(2) y
O6 Ti O6 7_556 1_554 180.0 y
O5 Ti O7 7 7_556 91.5(2) y
O5 Ti O7 . 7_556 88.5(2) y
O6 Ti O7 7_556 7_556 90.5(2) y
O6 Ti O7 1_554 7_556 89.5(2) y
O5 Ti O7 7 1_554 88.5(2) y
O5 Ti O7 . 1_554 91.5(2) y
O6 Ti O7 7_556 1_554 89.5(2) y
O6 Ti O7 1_554 1_554 90.5(2) y
O7 Ti O7 7_556 1_554 180.0 y

loop_
_geom_bond_atom_site_label_1
_geom_bond_atom_site_label_2
_geom_bond_site_symmetry_2
_geom_bond_distance
_geom_bond_publ_flag
As1 O2 . 1.652(7) y
As1 O1 . 1.656(6) y
As1 O6 . 1.715(4) y
As1 O6 6 1.715(4) y
As2 O4 . 1.653(7) y
As2 O3 . 1.658(6) y
As2 O7 . 1.713(5) y
As2 O7 6 1.713(5) y
Ti O5 7 1.912(2) y
Ti O5 . 1.912(2) y
Ti O6 7_556 1.985(4) y
Ti O6 1_554 1.985(4) y
Ti O7 7_556 2.001(4) y
Ti O7 1_554 2.001(4) y
Na1 O4 . 2.402(4) y
Na1 O4 7_556 2.402(4) y
Na1 O2 7_556 2.512(5) y
Na1 O2 . 2.512(5) y
Na1 O6 . 2.524(4) y
Na1 O6 7_556 2.524(4) y
Na2 O1 5_557 2.389(5) y
Na2 O1 . 2.389(5) y
Na2 O3 3_445 2.446(6) y
Na2 O3 7_547 2.446(6) y
Na2 O7 3_445 2.524(4) y
Na2 O7 4_547 2.524(4) y
Na3 O2 . 2.160(8) y
Na3 O1 5_556 2.285(7) y
Na3 O7 7_556 2.458(5) y
Na3 O7 4_546 2.458(5) y
Na3 O5 . 2.493(7) y
Na4 O3 . 2.179(7) y
Na4 O4 5_656 2.249(8) y
Na4 O6 8 2.441(5) y
Na4 O6 3_545 2.441(5) y
Na4 O5 5_656 2.631(8) y
